data_7214181
loop_
_publ_author_name
'Zheng, Sheng-Run'
'Chen, Rui-Ling'
'Liu, Zi-Meng'
'Wen, Xi-Ling'
'Xie, Tao'
'Fan, Jun'
'Zhang, Wei-Guang'

_publ_section_title
;
 Construction of terpyridine--Ln(iii) coordination polymers: structural
 diversity, visible and NIR luminescence properties and response to
 nerve-agent mimics
;
_journal_issue 14
_journal_name_full CrystEngComm
_journal_page_first 2898
_journal_paper_doi 10.1039/c3ce42091d
_journal_volume 16
_journal_year 2014
_chemical_formula_sum 'C22 H15 N3 O9 S2 Tb'
_chemical_formula_weight 688.41
_chemical_name_systematic
; 
 ? 
;
_space_group_IT_number 15
_symmetry_cell_setting monoclinic
_symmetry_space_group_name_Hall '-C 2yc'
_symmetry_space_group_name_H-M 'C 1 2/c 1'
_atom_sites_solution_hydrogens geom
_atom_sites_solution_primary direct
_atom_sites_solution_secondary difmap
_audit_creation_method SHELXL-97
_cell_angle_alpha 90.00
_cell_angle_beta 117.639(2)
_cell_angle_gamma 90.00
_cell_formula_units_Z 8
_cell_length_a 20.084(4)
_cell_length_b 18.534(4)
_cell_length_c 13.831(4)
_cell_measurement_reflns_used 1102
_cell_measurement_temperature 296(2)
_cell_measurement_theta_max 18.74
_cell_measurement_theta_min 2.20
_cell_volume 4560.9(19)
_computing_cell_refinement 'Bruker SAINT'
_computing_data_collection 'Bruker APEX2'
_computing_data_reduction 'Bruker SAINT'
_computing_molecular_graphics 'Bruker SHELXTL'
_computing_publication_material 'Bruker SHELXTL'
_computing_structure_refinement 'SHELXL-97 (Sheldrick, 2008)'
_computing_structure_solution 'SHELXS-97 (Sheldrick, 2008)'
_diffrn_ambient_temperature 296(2)
_diffrn_measured_fraction_theta_full 0.997
_diffrn_measured_fraction_theta_max 0.997
_diffrn_measurement_device_type 'Bruker APEX-II CCD'
_diffrn_measurement_method '\f and \w scans'
_diffrn_radiation_monochromator graphite
_diffrn_radiation_source 'fine-focus sealed tube'
_diffrn_radiation_type MoK\a
_diffrn_radiation_wavelength 0.71073
_diffrn_reflns_av_R_equivalents 0.0832
_diffrn_reflns_av_sigmaI/netI 0.1117
_diffrn_reflns_limit_h_max 16
_diffrn_reflns_limit_h_min -25
_diffrn_reflns_limit_k_max 23
_diffrn_reflns_limit_k_min -23
_diffrn_reflns_limit_l_max 17
_diffrn_reflns_limit_l_min -16
_diffrn_reflns_number 13456
_diffrn_reflns_theta_full 27.00
_diffrn_reflns_theta_max 27.00
_diffrn_reflns_theta_min 1.59
_exptl_absorpt_coefficient_mu 3.346
_exptl_absorpt_correction_T_max 0.6165
_exptl_absorpt_correction_T_min 0.4884
_exptl_absorpt_correction_type multi-scna
_exptl_crystal_colour red
_exptl_crystal_density_diffrn 2.005
_exptl_crystal_density_method 'not measured'
_exptl_crystal_description block
_exptl_crystal_F_000 2696
_exptl_crystal_size_max 0.25
_exptl_crystal_size_mid 0.20
_exptl_crystal_size_min 0.16
_refine_diff_density_max 2.096
_refine_diff_density_min -0.817
_refine_diff_density_rms 0.202
_refine_ls_extinction_method none
_refine_ls_goodness_of_fit_ref 1.008
_refine_ls_hydrogen_treatment constr
_refine_ls_matrix_type full
_refine_ls_number_parameters 334
_refine_ls_number_reflns 4980
_refine_ls_number_restraints 6
_refine_ls_restrained_S_all 1.270
_refine_ls_R_factor_all 0.1069
_refine_ls_R_factor_gt 0.0555
_refine_ls_shift/su_max 0.000
_refine_ls_shift/su_mean 0.000
_refine_ls_structure_factor_coef Fsqd
_refine_ls_weighting_details 'calc w=1/[\s^2^(Fo^2^)+(0.0634P)^2^+16.9874P] where P=(Fo^2^+2Fc^2^)/3'
_refine_ls_weighting_scheme calc
_refine_ls_wR_factor_gt 0.1259
_refine_ls_wR_factor_ref 0.1529
_reflns_number_gt 3023
_reflns_number_total 4980
_reflns_threshold_expression >2sigma(I)
_cod_data_source_file c3ce42091d.txt
_cod_data_source_block 8
_cod_depositor_comments
;
The following automatic conversions were performed:

'_symmetry_cell_setting' value 'Monoclinic' changed to 'monoclinic'
according to
/usr/data/users/saulius/crontab/automatic-downloads/current/RSC/lib/dictionaries/cif_core.dic
dictionary named 'cif_core.dic' version 2.4.2 from 2011-04-26.

Automatic conversion script
Id: cif_fix_values 2281 2013-09-26 08:29:07Z andrius 
;
_cod_original_sg_symbol_H-M 'C2/c  '
_cod_database_code 7214181

loop_
_symmetry_equiv_pos_as_xyz
'x, y, z'
'-x, y, -z+1/2'
'x+1/2, y+1/2, z'
'-x+1/2, y+1/2, -z+1/2'
'-x, -y, -z'
'x, -y, z-1/2'
'-x+1/2, -y+1/2, -z'
'x+1/2, -y+1/2, z-1/2'

loop_
_atom_site_label
_atom_site_type_symbol
_atom_site_fract_x
_atom_site_fract_y
_atom_site_fract_z
_atom_site_U_iso_or_equiv
_atom_site_adp_type
_atom_site_occupancy
_atom_site_symmetry_multiplicity
_atom_site_calc_flag
_atom_site_refinement_flags
Tb1 Tb 0.14899(3) 0.18457(3) 0.27245(4) 0.0274(2) Uani 1 1 d .
S2 S 0.04676(17) 0.11939(17) -0.6010(2) 0.0283(7) Uani 1 1 d .
S1 S 0.1941(2) 0.2682(2) -0.2214(3) 0.0480(10) Uani 1 1 d .
O4 O -0.0354(4) 0.1192(4) -0.6596(6) 0.032(2) Uani 1 1 d .
O7 O 0.1827(5) 0.2907(5) 0.3829(7) 0.039(2) Uani 1 1 d .
N2 N 0.1302(5) 0.1691(5) 0.0808(8) 0.026(2) Uani 1 1 d .
C19 C 0.0706(6) 0.1307(6) -0.4618(9) 0.025(3) Uani 1 1 d .
C6 C 0.0944(7) 0.2195(6) 0.0038(9) 0.028(3) Uani 1 1 d .
C16 C 0.1067(7) 0.1473(7) -0.2421(9) 0.029(3) Uani 1 1 d .
N3 N 0.2010(6) 0.0724(6) 0.2397(8) 0.031(2) Uani 1 1 d .
N1 N 0.0800(6) 0.2845(6) 0.1445(8) 0.034(2) Uani 1 1 d .
O5 O 0.0762(5) 0.1833(5) -0.6308(7) 0.051(3) Uani 1 1 d .
C17 C 0.1313(7) 0.1981(6) -0.2942(9) 0.029(3) Uani 1 1 d .
C20 C 0.0493(7) 0.0797(7) -0.4102(9) 0.034(3) Uani 1 1 d .
H20A H 0.0229 0.0393 -0.4487 0.041 Uiso 1 1 calc R
C21 C 0.0667(7) 0.0875(7) -0.3008(10) 0.034(3) Uani 1 1 d .
H21A H 0.0514 0.0526 -0.2671 0.041 Uiso 1 1 calc R
C10 C 0.1570(6) 0.1100(6) 0.0521(9) 0.024(2) Uani 1 1 d .
O3 O 0.2395(5) 0.2760(5) -0.2781(7) 0.048(3) Uani 1 1 d .
O8 O 0.2592(5) 0.3397(5) 0.5450(7) 0.041(2) Uani 1 1 d .
C22 C 0.2336(8) 0.2880(7) 0.4790(11) 0.038(3) Uani 1 1 d .
C9 C 0.1491(7) 0.1016(7) -0.0515(9) 0.031(3) Uani 1 1 d .
H9A H 0.1659 0.0597 -0.0700 0.037 Uiso 1 1 calc R
O2 O 0.2373(7) 0.2430(8) -0.1126(8) 0.097(5) Uani 1 1 d .
C18 C 0.1131(6) 0.1878(7) -0.4030(9) 0.032(3) Uani 1 1 d .
H18A H 0.1303 0.2209 -0.4370 0.038 Uiso 1 1 calc R
C7 C 0.0887(7) 0.2157(7) -0.0983(9) 0.034(3) Uani 1 1 d .
H7A H 0.0666 0.2533 -0.1474 0.041 Uiso 1 1 calc R
C5 C 0.0638(8) 0.2813(7) 0.0395(11) 0.039(3) Uani 1 1 d .
C15 C 0.2401(8) 0.0257(7) 0.3213(11) 0.044(4) Uani 1 1 d .
H15A H 0.2461 0.0367 0.3904 0.053 Uiso 1 1 calc R
O6 O 0.0790(5) 0.0533(5) -0.6094(7) 0.056(3) Uani 1 1 d .
C11 C 0.1954(6) 0.0561(7) 0.1381(9) 0.030(3) Uani 1 1 d .
C8 C 0.1157(7) 0.1560(7) -0.1292(10) 0.030(3) Uani 1 1 d .
O1 O 0.1476(7) 0.3303(6) -0.2337(13) 0.096(5) Uani 1 1 d .
C12 C 0.2255(8) -0.0073(7) 0.1221(12) 0.045(4) Uani 1 1 d .
H12A H 0.2195 -0.0184 0.0529 0.054 Uiso 1 1 calc R
C4 C 0.0170(10) 0.3320(8) -0.0335(14) 0.063(5) Uani 1 1 d .
H4A H 0.0059 0.3287 -0.1066 0.076 Uiso 1 1 calc R
C13 C 0.2639(8) -0.0536(8) 0.2067(12) 0.052(4) Uani 1 1 d .
H13A H 0.2846 -0.0957 0.1958 0.063 Uiso 1 1 calc R
C14 C 0.2716(9) -0.0371(8) 0.3090(12) 0.057(4) Uani 1 1 d .
H14A H 0.2975 -0.0679 0.3679 0.068 Uiso 1 1 calc R
C1 C 0.0530(8) 0.3398(7) 0.1779(12) 0.048(4) Uani 1 1 d .
H1A H 0.0667 0.3436 0.2518 0.058 Uiso 1 1 calc R
C2 C 0.0067(11) 0.3904(9) 0.1091(14) 0.070(5) Uani 1 1 d .
H2A H -0.0114 0.4272 0.1361 0.084 Uiso 1 1 calc R
C3 C -0.0138(12) 0.3877(10) -0.0001(15) 0.084(6) Uani 1 1 d .
H3A H -0.0465 0.4213 -0.0491 0.101 Uiso 1 1 calc R
O1W O 0.159(3) 0.392(3) -0.057(5) 0.69(2) Uani 1 1 d U
H1WA H 0.1498 0.3825 -0.1212 1.034 Uiso 1 1 d R
H1WB H 0.1814 0.3596 -0.0165 1.034 Uiso 1 1 d R

loop_
_atom_site_aniso_label
_atom_site_aniso_U_11
_atom_site_aniso_U_22
_atom_site_aniso_U_33
_atom_site_aniso_U_23
_atom_site_aniso_U_13
_atom_site_aniso_U_12
Tb1 0.0337(3) 0.0341(3) 0.0171(3) -0.0056(3) 0.0139(2) -0.0080(3)
S2 0.0287(16) 0.0444(19) 0.0139(14) -0.0052(13) 0.0117(12) -0.0007(14)
S1 0.057(2) 0.063(3) 0.036(2) -0.0242(18) 0.0311(18) -0.034(2)
O4 0.029(5) 0.048(5) 0.016(4) 0.007(4) 0.009(3) 0.006(4)
O7 0.045(5) 0.037(5) 0.025(5) -0.008(4) 0.008(4) -0.008(4)
N2 0.025(5) 0.038(6) 0.021(5) -0.005(4) 0.015(4) -0.007(4)
C19 0.030(6) 0.029(6) 0.016(6) -0.004(5) 0.011(5) -0.002(5)
C6 0.038(7) 0.026(6) 0.025(7) -0.004(5) 0.019(6) -0.008(5)
C16 0.029(7) 0.043(8) 0.016(6) 0.001(5) 0.011(5) 0.000(6)
N3 0.036(6) 0.045(6) 0.016(5) -0.004(5) 0.014(4) -0.008(5)
N1 0.049(7) 0.038(6) 0.030(6) 0.000(5) 0.030(5) 0.003(5)
O5 0.058(6) 0.083(7) 0.018(5) -0.018(5) 0.024(4) -0.028(6)
C17 0.031(7) 0.041(8) 0.015(6) -0.003(5) 0.010(5) -0.002(5)
C20 0.047(8) 0.036(7) 0.016(6) -0.009(5) 0.013(6) -0.019(6)
C21 0.048(8) 0.035(7) 0.023(7) -0.007(5) 0.021(6) -0.008(6)
C10 0.025(6) 0.022(6) 0.024(6) -0.003(5) 0.012(5) -0.005(5)
O3 0.046(6) 0.073(7) 0.034(5) -0.020(5) 0.026(5) -0.037(5)
O8 0.055(6) 0.039(5) 0.026(5) -0.009(4) 0.017(4) -0.006(4)
C22 0.041(8) 0.041(8) 0.032(8) -0.004(6) 0.017(6) -0.006(6)
C9 0.039(7) 0.033(7) 0.023(6) -0.004(5) 0.016(5) -0.006(6)
O2 0.089(9) 0.169(13) 0.025(6) -0.025(7) 0.020(6) -0.098(9)
C18 0.032(7) 0.042(7) 0.022(6) -0.003(6) 0.014(5) -0.005(6)
C7 0.047(8) 0.039(7) 0.018(6) 0.000(5) 0.017(6) -0.005(6)
C5 0.047(8) 0.031(7) 0.041(8) 0.007(6) 0.021(7) 0.001(6)
C15 0.064(10) 0.042(8) 0.029(8) 0.006(6) 0.024(7) 0.000(7)
O6 0.062(6) 0.065(7) 0.025(5) -0.008(5) 0.006(5) 0.038(5)
C11 0.027(6) 0.041(7) 0.022(6) -0.012(5) 0.012(5) -0.011(6)
C8 0.030(7) 0.044(7) 0.021(6) -0.002(5) 0.016(5) -0.009(6)
O1 0.102(11) 0.060(8) 0.148(14) -0.061(8) 0.077(10) -0.040(7)
C12 0.051(9) 0.049(9) 0.040(8) -0.013(7) 0.024(7) 0.009(7)
C4 0.105(14) 0.057(11) 0.050(10) 0.009(8) 0.055(10) 0.018(9)
C13 0.066(10) 0.042(9) 0.047(9) 0.008(7) 0.024(8) 0.029(8)
C14 0.078(11) 0.050(10) 0.027(8) 0.011(7) 0.011(8) 0.014(8)
C1 0.050(9) 0.048(9) 0.038(8) -0.005(7) 0.014(7) 0.014(7)
C2 0.108(15) 0.057(11) 0.057(11) -0.004(9) 0.048(11) 0.035(10)
C3 0.126(18) 0.076(13) 0.058(12) 0.017(10) 0.049(12) 0.041(12)
O1W 0.69(2) 0.70(2) 0.69(2) -0.024(13) 0.326(15) -0.541

loop_
_atom_type_symbol
_atom_type_description
_atom_type_scat_dispersion_real
_atom_type_scat_dispersion_imag
_atom_type_scat_source
C C 0.0033 0.0016 'International Tables Vol C Tables 4.2.6.8 and 6.1.1.4'
H H 0.0000 0.0000 'International Tables Vol C Tables 4.2.6.8 and 6.1.1.4'
N N 0.0061 0.0033 'International Tables Vol C Tables 4.2.6.8 and 6.1.1.4'
O O 0.0106 0.0060 'International Tables Vol C Tables 4.2.6.8 and 6.1.1.4'
S S 0.1246 0.1234 'International Tables Vol C Tables 4.2.6.8 and 6.1.1.4'
Tb Tb -0.1723 4.1537 'International Tables Vol C Tables 4.2.6.8 and 6.1.1.4'

loop_
_geom_angle_atom_site_label_1
_geom_angle_atom_site_label_2
_geom_angle_atom_site_label_3
_geom_angle
_geom_angle_site_symmetry_1
_geom_angle_site_symmetry_3
O3 Tb1 O8 76.3(3) 7 7_556
O3 Tb1 O7 74.7(3) 7 .
O8 Tb1 O7 68.1(3) 7_556 .
O3 Tb1 O5 144.4(3) 7 1_556
O8 Tb1 O5 77.2(3) 7_556 1_556
O7 Tb1 O5 73.5(3) . 1_556
O3 Tb1 O4 142.1(3) 7 2_554
O8 Tb1 O4 128.8(3) 7_556 2_554
O7 Tb1 O4 137.0(3) . 2_554
O5 Tb1 O4 73.5(3) 1_556 2_554
O3 Tb1 N3 77.7(3) 7 .
O8 Tb1 N3 81.3(3) 7_556 .
O7 Tb1 N3 142.6(3) . .
O5 Tb1 N3 121.0(3) 1_556 .
O4 Tb1 N3 79.1(3) 2_554 .
O3 Tb1 N1 90.0(4) 7 .
O8 Tb1 N1 142.8(3) 7_556 .
O7 Tb1 N1 75.0(3) . .
O5 Tb1 N1 97.0(3) 1_556 .
O4 Tb1 N1 82.3(3) 2_554 .
N3 Tb1 N1 129.9(3) . .
O3 Tb1 N2 75.1(3) 7 .
O8 Tb1 N2 139.5(3) 7_556 .
O7 Tb1 N2 128.9(3) . .
O5 Tb1 N2 139.0(3) 1_556 .
O4 Tb1 N2 68.0(3) 2_554 .
N3 Tb1 N2 65.1(3) . .
N1 Tb1 N2 64.8(3) . .
O6 S2 O4 113.2(6) . .
O6 S2 O5 114.6(6) . .
O4 S2 O5 110.1(5) . .
O6 S2 C19 106.8(5) . .
O4 S2 C19 105.7(5) . .
O5 S2 C19 105.6(5) . .
O2 S1 O1 115.5(9) . .
O2 S1 O3 112.0(7) . .
O1 S1 O3 112.9(8) . .
O2 S1 C17 106.6(6) . .
O1 S1 C17 105.5(6) . .
O3 S1 C17 103.1(5) . .
S2 O4 Tb1 147.6(5) . 2_554
C22 O7 Tb1 119.8(8) . .
C10 N2 C6 117.9(10) . .
C10 N2 Tb1 121.0(7) . .
C6 N2 Tb1 121.2(7) . .
C18 C19 C20 119.0(11) . .
C18 C19 S2 121.4(9) . .
C20 C19 S2 119.6(9) . .
N2 C6 C7 122.6(11) . .
N2 C6 C5 115.1(10) . .
C7 C6 C5 122.3(12) . .
C21 C16 C17 118.7(11) . .
C21 C16 C8 117.0(11) . .
C17 C16 C8 124.1(11) . .
C15 N3 C11 116.7(11) . .
C15 N3 Tb1 121.4(8) . .
C11 N3 Tb1 121.8(8) . .
C5 N1 C1 118.5(12) . .
C5 N1 Tb1 120.9(8) . .
C1 N1 Tb1 120.3(9) . .
S2 O5 Tb1 126.5(6) . 1_554
C18 C17 C16 119.0(11) . .
C18 C17 S1 118.6(9) . .
C16 C17 S1 121.9(9) . .
C21 C20 C19 120.9(11) . .
C20 C21 C16 120.3(11) . .
N2 C10 C9 121.7(11) . .
N2 C10 C11 116.2(10) . .
C9 C10 C11 122.1(11) . .
S1 O3 Tb1 147.8(5) . 7
C22 O8 Tb1 118.7(8) . 7_556
O7 C22 O8 126.8(12) . .
O7 C22 C22 115.6(14) . 7_556
O8 C22 C22 117.5(15) . 7_556
C10 C9 C8 120.2(11) . .
C19 C18 C17 122.1(12) . .
C8 C7 C6 120.3(12) . .
N1 C5 C4 120.3(13) . .
N1 C5 C6 117.8(11) . .
C4 C5 C6 121.9(13) . .
N3 C15 C14 124.3(13) . .
N3 C11 C12 120.6(12) . .
N3 C11 C10 116.0(11) . .
C12 C11 C10 123.5(11) . .
C7 C8 C9 117.1(11) . .
C7 C8 C16 122.3(11) . .
C9 C8 C16 120.5(11) . .
C13 C12 C11 120.8(13) . .
C5 C4 C3 121.4(15) . .
C12 C13 C14 119.2(13) . .
C13 C14 C15 118.3(13) . .
N1 C1 C2 123.0(14) . .
C1 C2 C3 120.5(15) . .
C2 C3 C4 116.2(16) . .

loop_
_geom_bond_atom_site_label_1
_geom_bond_atom_site_label_2
_geom_bond_distance
_geom_bond_site_symmetry_2
Tb1 O3 2.322(8) 7
Tb1 O8 2.379(9) 7_556
Tb1 O7 2.388(8) .
Tb1 O5 2.396(9) 1_556
Tb1 O4 2.409(8) 2_554
Tb1 N3 2.462(10) .
Tb1 N1 2.491(10) .
Tb1 N2 2.514(9) .
S2 O6 1.416(9) .
S2 O4 1.462(8) .
S2 O5 1.466(10) .
S2 C19 1.766(11) .
S1 O2 1.423(12) .
S1 O1 1.443(13) .
S1 O3 1.460(9) .
S1 C17 1.763(12) .
O4 Tb1 2.409(8) 2_554
O7 C22 1.247(15) .
N2 C10 1.358(14) .
N2 C6 1.347(15) .
C19 C18 1.366(15) .
C19 C20 1.367(16) .
C6 C7 1.366(16) .
C6 C5 1.486(18) .
C16 C21 1.388(16) .
C16 C17 1.407(16) .
C16 C8 1.495(16) .
N3 C15 1.347(16) .
N3 C11 1.390(14) .
N1 C5 1.335(16) .
N1 C1 1.338(16) .
O5 Tb1 2.396(9) 1_554
C17 C18 1.387(15) .
C20 C21 1.394(15) .
C10 C9 1.375(16) .
C10 C11 1.468(16) .
O3 Tb1 2.322(8) 7
O8 C22 1.257(15) .
O8 Tb1 2.379(9) 7_556
C22 C22 1.55(3) 7_556
C9 C8 1.397(17) .
C7 C8 1.383(17) .
C5 C4 1.38(2) .
C15 C14 1.373(19) .
C11 C12 1.385(17) .
C12 C13 1.366(19) .
C4 C3 1.39(2) .
C13 C14 1.38(2) .
C1 C2 1.35(2) .
C2 C3 1.37(2) .
